data_4501233
loop_
_publ_author_name
'Hisaki, Ichiro'
'Murai, Taketoshi'
'Yabuguchi, Hirohide'
'Shigemitsu, Hajime'
'Tohnai, Norimitsu'
'Miyata, Mikiji'

_publ_section_title
;
 Deoxycholamide Crystalline Frameworks as a Platform of Highly-Efficient
 Fluorescence Materials
;
_journal_issue 10
_journal_name_full 'Crystal Growth &amp; Design'
_journal_page_first 4652
_journal_paper_doi 10.1021/cg200935j
_journal_volume 11
_journal_year 2011
_chemical_formula_moiety 'C26 H44 N2 O3'
_chemical_formula_sum 'C26 H44 N2 O3'
_chemical_formula_weight 432.65
_space_group_IT_number 19
_symmetry_cell_setting orthorhombic
_symmetry_Int_Tables_number 19
_symmetry_space_group_name_Hall 'P 2ac 2ab'
_symmetry_space_group_name_H-M 'P 21 21 21'
_atom_sites_solution_hydrogens geom
_atom_sites_solution_primary direct
_atom_sites_solution_secondary difmap
_cell_angle_alpha 90.0000
_cell_angle_beta 90.0000
_cell_angle_gamma 90.0000
_cell_formula_units_Z 4
_cell_length_a 7.27171(13)
_cell_length_b 13.2710(3)
_cell_length_c 25.7839(5)
_cell_measurement_reflns_used 38791
_cell_measurement_temperature 213
_cell_measurement_theta_max 68.29
_cell_measurement_theta_min 3.33
_cell_volume 2488.22(9)
_computing_cell_refinement 'RAPID AUTO'
_computing_data_collection 'RAPID AUTO (Rigaku, ????)'
_computing_data_reduction 'RAPID AUTO'
_computing_molecular_graphics 'CrystalStructure 4.0'
_computing_publication_material 'CrystalStructure 4.0 (Rigaku, 2010)'
_computing_structure_refinement 'SHELXL97 (Sheldrick, 2008)'
_computing_structure_solution 'SIR2004 (Burla, et al., 2005)'
_diffrn_ambient_temperature 213
_diffrn_detector_area_resol_mean 10.000
_diffrn_measured_fraction_theta_full 0.992
_diffrn_measured_fraction_theta_max 0.992
_diffrn_measurement_device_type 'Rigaku R-AXIS RAPID'
_diffrn_measurement_method \w
_diffrn_radiation_type 'Cu K\a'
_diffrn_radiation_wavelength 1.54187
_diffrn_reflns_av_R_equivalents 0.0376
_diffrn_reflns_limit_h_max 8
_diffrn_reflns_limit_h_min -8
_diffrn_reflns_limit_k_max 15
_diffrn_reflns_limit_k_min -15
_diffrn_reflns_limit_l_max 30
_diffrn_reflns_limit_l_min -30
_diffrn_reflns_number 43763
_diffrn_reflns_theta_full 68.24
_diffrn_reflns_theta_max 68.24
_diffrn_standards_number 0
_exptl_absorpt_coefficient_mu 0.584
_exptl_absorpt_correction_type none
_exptl_crystal_colour colorless
_exptl_crystal_density_diffrn 1.155
_exptl_crystal_density_method 'not measured'
_exptl_crystal_description block
_exptl_crystal_F_000 952.00
_exptl_crystal_size_max 0.500
_exptl_crystal_size_mid 0.200
_exptl_crystal_size_min 0.100
_refine_diff_density_max 0.180
_refine_diff_density_min -0.120
_refine_ls_abs_structure_details 'Flack, H. D. (1983), Acta Cryst. A39, 876-881.  1916 Friedel Pairs'
_refine_ls_abs_structure_Flack -0.1(3)
_refine_ls_extinction_coef 0.00062(19)
_refine_ls_extinction_method SHELXL
_refine_ls_goodness_of_fit_ref 1.067
_refine_ls_hydrogen_treatment constr
_refine_ls_number_parameters 281
_refine_ls_number_reflns 4512
_refine_ls_number_restraints 0
_refine_ls_R_factor_gt 0.0396
_refine_ls_shift/su_max 0.000
_refine_ls_structure_factor_coef Fsqd
_refine_ls_weighting_details 'w = 1/[\s^2^(Fo^2^)+(0.0580P)^2^+0.3729P] where P=(Fo^2^+2Fc^2^)/3'
_refine_ls_weighting_scheme calc
_refine_ls_wR_factor_ref 0.1077
_reflns_number_gt 4011
_reflns_number_total 4512
_reflns_threshold_expression F^2^>2.0\s(F^2^)
_cod_data_source_file cg200935j_si_004.cif
_cod_data_source_block DCM_AcN
_cod_original_cell_volume 2488.22(8)
_cod_database_code 4501233

loop_
_symmetry_equiv_pos_site_id
_symmetry_equiv_pos_as_xyz
1 +X,+Y,+Z
2 1/2+X,1/2-Y,-Z
3 -X,1/2+Y,1/2-Z
4 1/2-X,-Y,1/2+Z

loop_
_atom_site_label
_atom_site_type_symbol
_atom_site_fract_x
_atom_site_fract_y
_atom_site_fract_z
_atom_site_U_iso_or_equiv
_atom_site_adp_type
_atom_site_occupancy
_atom_site_symmetry_multiplicity
_atom_site_calc_flag
_atom_site_refinement_flags
O1 O 0.56570(18) 0.77710(9) 0.30424(5) 0.0414(3) Uani 1.0 4 d .
O2 O 0.6899(2) 0.37873(11) 0.25575(5) 0.0556(4) Uani 1.0 4 d .
O29 O 0.9784(3) 1.25639(11) 0.24941(8) 0.0708(5) Uani 1.0 4 d .
N3 N 0.2263(7) 1.2981(2) 0.52405(12) 0.1306(14) Uani 1.0 4 d .
N25 N 1.1887(3) 1.13593(13) 0.25003(7) 0.0507(5) Uani 1.0 4 d .
C1 C 0.6146(3) 0.61625(13) 0.38430(7) 0.0372(4) Uani 1.0 4 d .
C4 C 0.5174(3) 0.79448(13) 0.35761(7) 0.0374(4) Uani 1.0 4 d .
C5 C 0.8334(3) 0.75916(14) 0.39100(7) 0.0380(5) Uani 1.0 4 d .
C6 C 0.6303(3) 0.38175(14) 0.30879(8) 0.0444(5) Uani 1.0 4 d .
C7 C 0.4625(3) 0.44925(14) 0.31186(8) 0.0437(5) Uani 1.0 4 d .
C8 C 0.4581(3) 0.69359(13) 0.38134(7) 0.0397(5) Uani 1.0 4 d .
C9 C 0.7248(3) 0.43875(13) 0.39984(7) 0.0421(5) Uani 1.0 4 d .
C10 C 0.7772(3) 0.65937(13) 0.41555(7) 0.0384(5) Uani 1.0 4 d .
C11 C 0.9402(3) 0.58582(14) 0.41587(8) 0.0438(5) Uani 1.0 4 d .
C12 C 0.5551(3) 0.50964(14) 0.40254(7) 0.0420(5) Uani 1.0 4 d .
C13 C 0.6119(3) 0.87309(15) 0.44172(7) 0.0440(5) Uani 1.0 4 d .
C14 C 0.8854(4) 0.47909(15) 0.43198(8) 0.0483(5) Uani 1.0 4 d .
C15 C 0.7141(3) 1.03471(13) 0.36231(7) 0.0400(5) Uani 1.0 4 d .
C16 C 0.7850(3) 0.41847(14) 0.34383(7) 0.0412(5) Uani 1.0 4 d .
C17 C 0.9975(3) 0.81574(15) 0.41338(8) 0.0476(5) Uani 1.0 4 d .
C18 C 0.4036(3) 0.46464(14) 0.36761(8) 0.0456(5) Uani 1.0 4 d .
C19 C 0.8484(3) 1.10921(14) 0.33673(8) 0.0441(5) Uani 1.0 4 d .
C20 C 0.8815(4) 1.09336(17) 0.27885(8) 0.0527(6) Uani 1.0 4 d .
C21 C 0.5230(3) 1.04387(15) 0.33771(9) 0.0484(5) Uani 1.0 4 d .
C22 C 1.0191(3) 1.16830(15) 0.25803(8) 0.0466(5) Uani 1.0 4 d .
C23 C 0.9815(3) 0.92099(15) 0.38856(9) 0.0483(5) Uani 1.0 4 d .
C24 C 0.4782(4) 0.51234(17) 0.45811(8) 0.0550(6) Uani 1.0 4 d .
C26 C 0.2280(6) 1.2522(3) 0.48758(12) 0.0968(11) Uani 1.0 4 d .
C27 C 0.2364(8) 1.1918(3) 0.44157(13) 0.1308(18) Uani 1.0 4 d .
C30 C 0.6803(3) 0.83994(13) 0.38784(7) 0.0360(4) Uani 1.0 4 d .
C31 C 0.7904(3) 0.92655(13) 0.36152(7) 0.0385(4) Uani 1.0 4 d .
H1 H 0.6600 0.6080 0.3484 0.0446 Uiso 1.0 4 calc R
H1A H 0.5039 0.8147 0.2853 0.0497 Uiso 1.0 4 calc R
H2 H 0.7787 0.3398 0.2530 0.0667 Uiso 1.0 4 calc R
H4 H 0.4125 0.8420 0.3590 0.0449 Uiso 1.0 4 calc R
H5 H 0.8666 0.7432 0.3547 0.0456 Uiso 1.0 4 calc R
H6 H 0.5948 0.3129 0.3196 0.0533 Uiso 1.0 4 calc R
H7A H 0.4908 0.5147 0.2961 0.0524 Uiso 1.0 4 calc R
H7B H 0.3614 0.4188 0.2923 0.0524 Uiso 1.0 4 calc R
H8A H 0.3577 0.6654 0.3605 0.0477 Uiso 1.0 4 calc R
H8B H 0.4107 0.7056 0.4164 0.0477 Uiso 1.0 4 calc R
H9 H 0.6879 0.3734 0.4151 0.0505 Uiso 1.0 4 calc R
H10 H 0.7370 0.6716 0.4517 0.0461 Uiso 1.0 4 calc R
H11A H 0.9945 0.5836 0.3811 0.0526 Uiso 1.0 4 calc R
H11B H 1.0342 0.6109 0.4398 0.0526 Uiso 1.0 4 calc R
H13A H 0.5585 0.8158 0.4596 0.0527 Uiso 1.0 4 calc R
H13B H 0.5196 0.9253 0.4378 0.0527 Uiso 1.0 4 calc R
H13C H 0.7144 0.8991 0.4617 0.0527 Uiso 1.0 4 calc R
H14A H 0.8509 0.4791 0.4687 0.0579 Uiso 1.0 4 calc R
H14B H 0.9914 0.4342 0.4278 0.0579 Uiso 1.0 4 calc R
H15 H 0.7020 1.0547 0.3991 0.0480 Uiso 1.0 4 calc R
H16A H 0.8362 0.4806 0.3292 0.0494 Uiso 1.0 4 calc R
H16B H 0.8831 0.3678 0.3441 0.0494 Uiso 1.0 4 calc R
H17A H 1.1134 0.7831 0.4037 0.0571 Uiso 1.0 4 calc R
H17B H 0.9897 0.8198 0.4513 0.0571 Uiso 1.0 4 calc R
H18A H 0.3654 0.3996 0.3820 0.0547 Uiso 1.0 4 calc R
H18B H 0.2966 0.5095 0.3682 0.0547 Uiso 1.0 4 calc R
H19A H 0.8013 1.1777 0.3419 0.0530 Uiso 1.0 4 calc R
H19B H 0.9668 1.1047 0.3547 0.0530 Uiso 1.0 4 calc R
H20A H 0.9272 1.0248 0.2730 0.0632 Uiso 1.0 4 calc R
H20B H 0.7650 1.1007 0.2601 0.0632 Uiso 1.0 4 calc R
H21A H 0.5178 1.0029 0.3066 0.0580 Uiso 1.0 4 calc R
H21B H 0.4995 1.1137 0.3288 0.0580 Uiso 1.0 4 calc R
H21C H 0.4307 1.0209 0.3622 0.0580 Uiso 1.0 4 calc R
H23A H 1.0800 0.9311 0.3631 0.0579 Uiso 1.0 4 calc R
H23B H 0.9915 0.9734 0.4152 0.0579 Uiso 1.0 4 calc R
H24A H 0.4388 0.4453 0.4681 0.0660 Uiso 1.0 4 calc R
H24B H 0.3741 0.5580 0.4595 0.0660 Uiso 1.0 4 calc R
H24C H 0.5730 0.5354 0.4817 0.0660 Uiso 1.0 4 calc R
H25A H 1.2723 1.1772 0.2386 0.0608 Uiso 1.0 4 calc R
H25B H 1.2167 1.0733 0.2562 0.0608 Uiso 1.0 4 calc R
H27A H 0.3554 1.2005 0.4251 0.1570 Uiso 1.0 4 calc R
H27B H 0.1402 1.2125 0.4178 0.1570 Uiso 1.0 4 calc R
H27C H 0.2194 1.1215 0.4506 0.1570 Uiso 1.0 4 calc R
H31 H 0.8085 0.9075 0.3247 0.0462 Uiso 1.0 4 calc R

loop_
_atom_site_aniso_label
_atom_site_aniso_U_11
_atom_site_aniso_U_22
_atom_site_aniso_U_33
_atom_site_aniso_U_12
_atom_site_aniso_U_13
_atom_site_aniso_U_23
O1 0.0451(8) 0.0437(7) 0.0354(7) 0.0070(6) -0.0036(6) -0.0003(5)
O2 0.0537(9) 0.0630(9) 0.0500(8) 0.0116(8) -0.0064(7) -0.0166(7)
O29 0.0649(11) 0.0473(9) 0.1002(13) 0.0130(8) 0.0293(10) 0.0143(9)
N3 0.224(5) 0.0794(19) 0.089(2) -0.025(3) 0.010(3) -0.0017(16)
N25 0.0489(11) 0.0472(9) 0.0560(10) 0.0060(8) 0.0062(9) 0.0054(8)
C1 0.0418(11) 0.0345(9) 0.0353(9) 0.0040(8) 0.0033(8) 0.0010(7)
C4 0.0371(11) 0.0355(9) 0.0398(10) 0.0061(8) 0.0035(8) -0.0007(7)
C5 0.0389(11) 0.0379(10) 0.0374(10) 0.0042(8) -0.0016(8) -0.0024(8)
C6 0.0474(12) 0.0357(10) 0.0503(11) 0.0018(9) -0.0040(9) -0.0052(9)
C7 0.0407(11) 0.0376(10) 0.0528(11) -0.0028(8) -0.0081(9) -0.0016(8)
C8 0.0371(11) 0.0378(10) 0.0443(10) 0.0019(8) 0.0021(8) -0.0004(8)
C9 0.0511(12) 0.0328(9) 0.0423(10) 0.0026(9) -0.0022(9) 0.0070(8)
C10 0.0456(11) 0.0349(9) 0.0348(9) 0.0045(8) -0.0020(8) -0.0005(7)
C11 0.0471(12) 0.0387(10) 0.0457(11) 0.0056(9) -0.0117(9) -0.0035(8)
C12 0.0476(12) 0.0379(10) 0.0406(10) 0.0020(9) 0.0053(9) 0.0027(8)
C13 0.0515(13) 0.0405(10) 0.0399(10) 0.0030(9) 0.0040(9) -0.0030(8)
C14 0.0587(14) 0.0425(11) 0.0436(11) 0.0104(10) -0.0099(10) 0.0037(9)
C15 0.0444(11) 0.0341(9) 0.0416(10) 0.0022(9) 0.0043(9) -0.0007(8)
C16 0.0441(12) 0.0332(9) 0.0463(10) 0.0061(9) -0.0038(9) -0.0019(8)
C17 0.0436(12) 0.0411(10) 0.0582(12) 0.0024(9) -0.0101(10) -0.0013(9)
C18 0.0425(12) 0.0359(10) 0.0584(12) -0.0003(9) 0.0035(10) 0.0049(9)
C19 0.0476(12) 0.0364(10) 0.0484(11) 0.0005(8) -0.0015(9) -0.0006(8)
C20 0.0562(14) 0.0535(12) 0.0483(12) -0.0094(11) 0.0070(10) -0.0025(10)
C21 0.0474(13) 0.0380(10) 0.0597(12) 0.0045(9) 0.0041(10) 0.0023(9)
C22 0.0470(12) 0.0477(11) 0.0452(11) 0.0003(10) 0.0072(9) -0.0040(9)
C23 0.0433(12) 0.0414(10) 0.0600(12) -0.0020(10) -0.0065(10) 0.0008(9)
C24 0.0675(16) 0.0506(12) 0.0470(11) -0.0004(11) 0.0135(11) 0.0096(9)
C26 0.154(4) 0.0604(16) 0.076(2) -0.030(2) -0.001(3) 0.0123(15)
C27 0.226(6) 0.094(3) 0.073(2) -0.058(4) -0.003(3) 0.0009(17)
C30 0.0404(11) 0.0336(9) 0.0340(9) 0.0029(8) 0.0017(8) -0.0008(7)
C31 0.0400(11) 0.0355(9) 0.0400(10) 0.0017(9) -0.0006(9) -0.0020(7)

loop_
_atom_type_symbol
_atom_type_description
_atom_type_scat_dispersion_real
_atom_type_scat_dispersion_imag
_atom_type_scat_source
C C 0.0181 0.0091
;
International Tables for Crystallography
(1992, Vol. C, Tables 4.2.6.8 and 6.1.1.4)
;
H H 0.0000 0.0000
;
International Tables for Crystallography
(1992, Vol. C, Table 6.1.1.4)
;
N N 0.0311 0.0180
;
International Tables for Crystallography
(1992, Vol. C, Tables 4.2.6.8 and 6.1.1.4)
;
O O 0.0492 0.0322
;
International Tables for Crystallography
(1992, Vol. C, Tables 4.2.6.8 and 6.1.1.4)
;

loop_
_geom_angle_atom_site_label_1
_geom_angle_atom_site_label_2
_geom_angle_atom_site_label_3
_geom_angle
_geom_angle_publ_flag
C8 C1 C10 110.28(15) yes
C8 C1 C12 114.70(16) yes
C10 C1 C12 113.20(15) yes
O1 C4 C8 108.07(14) yes
O1 C4 C30 111.02(15) yes
C8 C4 C30 110.85(15) yes
C10 C5 C17 118.78(16) yes
C10 C5 C30 115.51(16) yes
C17 C5 C30 104.00(15) yes
O2 C6 C7 108.03(16) yes
O2 C6 C16 110.53(17) yes
C7 C6 C16 112.00(16) yes
C6 C7 C18 110.92(17) yes
C1 C8 C4 113.28(16) yes
C12 C9 C14 111.75(15) yes
C12 C9 C16 112.07(15) yes
C14 C9 C16 110.71(17) yes
C1 C10 C5 108.15(15) yes
C1 C10 C11 111.04(15) yes
C5 C10 C11 110.33(16) yes
C10 C11 C14 112.92(17) yes
C1 C12 C9 108.48(16) yes
C1 C12 C18 112.02(16) yes
C1 C12 C24 111.24(16) yes
C9 C12 C18 107.84(15) yes
C9 C12 C24 110.16(16) yes
C18 C12 C24 107.04(17) yes
C9 C14 C11 112.09(17) yes
C19 C15 C21 110.32(16) yes
C19 C15 C31 111.41(16) yes
C21 C15 C31 113.29(16) yes
C6 C16 C9 113.81(17) yes
C5 C17 C23 103.33(17) yes
C7 C18 C12 113.86(17) yes
C15 C19 C20 115.52(17) yes
C19 C20 C22 111.19(18) yes
O29 C22 N25 120.4(2) yes
O29 C22 C20 122.2(2) yes
N25 C22 C20 117.38(18) yes
C17 C23 C31 107.23(16) yes
N3 C26 C27 177.9(5) yes
C4 C30 C5 107.97(15) yes
C4 C30 C13 108.65(16) yes
C4 C30 C31 117.65(15) yes
C5 C30 C13 112.51(16) yes
C5 C30 C31 99.45(15) yes
C13 C30 C31 110.40(15) yes
C15 C31 C23 111.10(15) yes
C15 C31 C30 119.84(16) yes
C23 C31 C30 103.24(15) yes
C4 O1 H1A 109.475 no
C6 O2 H2 109.482 no
C22 N25 H25A 120.000 no
C22 N25 H25B 119.999 no
H25A N25 H25B 120.001 no
C8 C1 H1 105.965 no
C10 C1 H1 105.965 no
C12 C1 H1 105.977 no
O1 C4 H4 108.955 no
C8 C4 H4 108.945 no
C30 C4 H4 108.951 no
C10 C5 H5 105.846 no
C17 C5 H5 105.845 no
C30 C5 H5 105.844 no
O2 C6 H6 108.727 no
C7 C6 H6 108.740 no
C16 C6 H6 108.743 no
C6 C7 H7A 109.455 no
C6 C7 H7B 109.455 no
C18 C7 H7A 109.456 no
C18 C7 H7B 109.453 no
H7A C7 H7B 108.047 no
C1 C8 H8A 108.915 no
C1 C8 H8B 108.916 no
C4 C8 H8A 108.926 no
C4 C8 H8B 108.921 no
H8A C8 H8B 107.735 no
C12 C9 H9 107.352 no
C14 C9 H9 107.346 no
C16 C9 H9 107.343 no
C1 C10 H10 109.091 no
C5 C10 H10 109.101 no
C11 C10 H10 109.093 no
C10 C11 H11A 109.002 no
C10 C11 H11B 109.004 no
C14 C11 H11A 109.008 no
C14 C11 H11B 108.996 no
H11A C11 H11B 107.789 no
C30 C13 H13A 109.464 no
C30 C13 H13B 109.461 no
C30 C13 H13C 109.471 no
H13A C13 H13B 109.480 no
H13A C13 H13C 109.477 no
H13B C13 H13C 109.475 no
C9 C14 H14A 109.193 no
C9 C14 H14B 109.190 no
C11 C14 H14A 109.194 no
C11 C14 H14B 109.184 no
H14A C14 H14B 107.894 no
C19 C15 H15 107.165 no
C21 C15 H15 107.162 no
C31 C15 H15 107.166 no
C6 C16 H16A 108.789 no
C6 C16 H16B 108.800 no
C9 C16 H16A 108.802 no
C9 C16 H16B 108.800 no
H16A C16 H16B 107.669 no
C5 C17 H17A 111.097 no
C5 C17 H17B 111.093 no
C23 C17 H17A 111.102 no
C23 C17 H17B 111.101 no
H17A C17 H17B 109.047 no
C7 C18 H18A 108.788 no
C7 C18 H18B 108.792 no
C12 C18 H18A 108.776 no
C12 C18 H18B 108.781 no
H18A C18 H18B 107.666 no
C15 C19 H19A 108.401 no
C15 C19 H19B 108.390 no
C20 C19 H19A 108.401 no
C20 C19 H19B 108.406 no
H19A C19 H19B 107.450 no
C19 C20 H20A 109.396 no
C19 C20 H20B 109.396 no
C22 C20 H20A 109.395 no
C22 C20 H20B 109.396 no
H20A C20 H20B 108.007 no
C15 C21 H21A 109.473 no
C15 C21 H21B 109.469 no
C15 C21 H21C 109.468 no
H21A C21 H21B 109.478 no
H21A C21 H21C 109.475 no
H21B C21 H21C 109.465 no
C17 C23 H23A 110.268 no
C17 C23 H23B 110.265 no
C31 C23 H23A 110.282 no
C31 C23 H23B 110.264 no
H23A C23 H23B 108.530 no
C12 C24 H24A 109.469 no
C12 C24 H24B 109.464 no
C12 C24 H24C 109.466 no
H24A C24 H24B 109.469 no
H24A C24 H24C 109.481 no
H24B C24 H24C 109.479 no
C26 C27 H27A 109.469 no
C26 C27 H27B 109.470 no
C26 C27 H27C 109.468 no
H27A C27 H27B 109.474 no
H27A C27 H27C 109.471 no
H27B C27 H27C 109.477 no
C15 C31 H31 107.351 no
C23 C31 H31 107.339 no
C30 C31 H31 107.342 no

loop_
_geom_bond_atom_site_label_1
_geom_bond_atom_site_label_2
_geom_bond_distance
_geom_bond_publ_flag
O1 C4 1.439(3) yes
O2 C6 1.435(3) yes
O29 C22 1.226(3) yes
N3 C26 1.121(5) yes
N25 C22 1.322(3) yes
C1 C8 1.534(3) yes
C1 C10 1.541(3) yes
C1 C12 1.552(3) yes
C4 C8 1.534(3) yes
C4 C30 1.541(3) yes
C5 C10 1.524(3) yes
C5 C17 1.523(3) yes
C5 C30 1.548(3) yes
C6 C7 1.515(3) yes
C6 C16 1.523(3) yes
C7 C18 1.514(3) yes
C9 C12 1.553(3) yes
C9 C14 1.529(3) yes
C9 C16 1.533(3) yes
C10 C11 1.535(3) yes
C11 C14 1.529(3) yes
C12 C18 1.543(3) yes
C12 C24 1.539(3) yes
C13 C30 1.540(3) yes
C15 C19 1.538(3) yes
C15 C21 1.533(3) yes
C15 C31 1.539(3) yes
C17 C23 1.541(3) yes
C19 C20 1.526(3) yes
C20 C22 1.510(3) yes
C23 C31 1.556(3) yes
C26 C27 1.433(5) yes
C30 C31 1.557(3) yes
O1 H1A 0.830 no
O2 H2 0.830 no
N25 H25A 0.870 no
N25 H25B 0.870 no
C1 H1 0.990 no
C4 H4 0.990 no
C5 H5 0.990 no
C6 H6 0.990 no
C7 H7A 0.980 no
C7 H7B 0.980 no
C8 H8A 0.980 no
C8 H8B 0.980 no
C9 H9 0.990 no
C10 H10 0.990 no
C11 H11A 0.980 no
C11 H11B 0.980 no
C13 H13A 0.970 no
C13 H13B 0.970 no
C13 H13C 0.970 no
C14 H14A 0.980 no
C14 H14B 0.980 no
C15 H15 0.990 no
C16 H16A 0.980 no
C16 H16B 0.980 no
C17 H17A 0.980 no
C17 H17B 0.980 no
C18 H18A 0.980 no
C18 H18B 0.980 no
C19 H19A 0.980 no
C19 H19B 0.980 no
C20 H20A 0.980 no
C20 H20B 0.980 no
C21 H21A 0.970 no
C21 H21B 0.970 no
C21 H21C 0.970 no
C23 H23A 0.980 no
C23 H23B 0.980 no
C24 H24A 0.970 no
C24 H24B 0.970 no
C24 H24C 0.970 no
C27 H27A 0.970 no
C27 H27B 0.970 no
C27 H27C 0.970 no
C31 H31 0.990 no

loop_
_geom_contact_atom_site_label_1
_geom_contact_atom_site_label_2
_geom_contact_distance
_geom_contact_publ_flag
_geom_contact_site_symmetry_2
O1 C1 2.991(3) no .
O1 C5 2.975(3) no .
O1 C31 2.964(3) no .
O29 C19 3.127(3) no .
N25 C19 3.354(3) no .
C1 C7 3.102(3) no .
C1 C14 2.950(3) no .
C1 C16 3.084(3) no .
C1 C30 3.008(3) no .
C4 C10 3.003(3) no .
C4 C15 3.497(3) no .
C4 C21 3.349(3) no .
C5 C8 2.876(3) no .
C6 C12 3.004(3) no .
C7 C9 2.967(3) no .
C8 C13 3.058(3) no .
C8 C18 3.084(3) no .
C8 C24 3.119(3) no .
C9 C10 2.980(3) no .
C10 C13 3.154(3) no .
C10 C24 3.121(3) no .
C11 C12 2.997(3) no .
C11 C16 3.107(3) no .
C11 C17 3.080(3) no .
C13 C15 3.057(3) no .
C13 C17 2.996(3) no .
C13 C21 3.570(3) no .
C13 C23 3.083(3) no .
C14 C24 3.069(4) no .
C16 C18 2.906(3) no .
C19 C23 2.994(3) no .
C20 C21 3.087(4) no .
C20 C31 3.144(3) no .
C21 C30 3.210(3) no .
O1 O2 2.769(2) no 3_655
O1 N25 2.942(3) no 3_745
O1 C6 3.529(3) no 3_655
O2 O1 2.769(2) no 3_645
O2 O29 2.658(3) no 1_545
O2 N25 3.529(3) no 3_745
O2 C4 3.474(3) no 3_645
O29 O2 2.658(3) no 1_565
O29 C6 3.394(3) no 1_565
O29 C16 3.540(3) no 1_565
N25 O1 2.942(3) no 3_755
N25 O2 3.529(3) no 3_755
N25 C21 3.537(3) no 1_655
C4 O2 3.474(3) no 3_655
C6 O1 3.529(3) no 3_645
C6 O29 3.394(3) no 1_545
C16 O29 3.540(3) no 1_545
C21 N25 3.537(3) no 1_455
O1 H1 2.6082 no .
O1 H5 2.5845 no .
O1 H7A 3.5314 no .
O1 H8A 2.5676 no .
O1 H8B 3.2451 no .
O1 H21A 3.0169 no .
O1 H31 2.5288 no .
O2 H7A 2.5365 no .
O2 H7B 2.6222 no .
O2 H16A 2.5595 no .
O2 H16B 2.6799 no .
O29 H19A 2.9046 no .
O29 H19B 3.3813 no .
O29 H20A 3.1548 no .
O29 H20B 2.5986 no .
O29 H25A 2.3976 no .
O29 H25B 2.9891 no .
N3 H27A 3.0107 no .
N3 H27B 3.0312 no .
N3 H27C 3.0141 no .
N25 H19B 3.1720 no .
N25 H20A 2.4784 no .
N25 H20B 3.1271 no .
C1 H4 3.3997 no .
C1 H5 2.6042 no .
C1 H7A 2.7924 no .
C1 H9 3.3625 no .
C1 H11A 2.7978 no .
C1 H11B 3.3712 no .
C1 H13A 3.3081 no .
C1 H14A 3.3171 no .
C1 H16A 2.8019 no .
C1 H18A 3.3990 no .
C1 H18B 2.7430 no .
C1 H24A 3.3842 no .
C1 H24B 2.7234 no .
C1 H24C 2.7479 no .
C4 H1 2.6943 no .
C4 H5 2.6299 no .
C4 H10 3.3307 no .
C4 H13A 2.6609 no .
C4 H13B 2.6997 no .
C4 H13C 3.3447 no .
C4 H21A 3.0621 no .
C4 H21C 3.0717 no .
C4 H31 2.7300 no .
C5 H1 2.6127 no .
C5 H4 3.3553 no .
C5 H8B 3.2225 no .
C5 H11A 2.6202 no .
C5 H11B 2.7543 no .
C5 H13A 2.7725 no .
C5 H13B 3.3949 no .
C5 H13C 2.7429 no .
C5 H23A 2.9892 no .
C5 H23B 3.1291 no .
C5 H31 2.6134 no .
C6 H1 3.1780 no .
C6 H9 2.7755 no .
C6 H18A 2.7081 no .
C6 H18B 3.3331 no .
C7 H1 2.7173 no .
C7 H2 3.1142 no .
C7 H8A 3.2224 no .
C7 H9 3.2845 no .
C7 H16A 2.7852 no .
C7 H16B 3.3484 no .
C8 H1A 2.9705 no .
C8 H5 3.1194 no .
C8 H7A 3.2440 no .
C8 H10 2.7367 no .
C8 H13A 2.6891 no .
C8 H13B 3.4315 no .
C8 H18B 2.7313 no .
C8 H24B 2.7702 no .
C8 H24C 3.4354 no .
C9 H1 2.6507 no .
C9 H6 2.8225 no .
C9 H7A 3.3258 no .
C9 H10 3.3686 no .
C9 H11A 2.7887 no .
C9 H11B 3.3687 no .
C9 H18A 2.7038 no .
C9 H18B 3.3524 no .
C9 H24A 2.7259 no .
C9 H24B 3.3726 no .
C9 H24C 2.7057 no .
C10 H8A 3.3648 no .
C10 H8B 2.7351 no .
C10 H13A 2.8503 no .
C10 H13C 3.4271 no .
C10 H14A 2.8087 no .
C10 H14B 3.3847 no .
C10 H16A 3.2806 no .
C10 H17A 2.9611 no .
C10 H17B 2.7874 no .
C10 H24B 3.4183 no .
C10 H24C 2.7964 no .
C11 H1 2.6958 no .
C11 H5 2.6723 no .
C11 H9 3.3639 no .
C11 H16A 2.7403 no .
C11 H16B 3.4594 no .
C11 H17A 2.9224 no .
C11 H17B 3.2564 no .
C11 H24C 3.2338 no .
C12 H6 3.3878 no .
C12 H7A 2.7842 no .
C12 H7B 3.3947 no .
C12 H8A 2.7395 no .
C12 H8B 2.8276 no .
C12 H10 2.8247 no .
C12 H11A 3.3883 no .
C12 H14A 2.7757 no .
C12 H14B 3.3903 no .
C12 H16A 2.8104 no .
C12 H16B 3.3918 no .
C13 H4 2.6118 no .
C13 H5 3.3819 no .
C13 H8B 2.7398 no .
C13 H10 2.8358 no .
C13 H15 2.7288 no .
C13 H17B 2.8480 no .
C13 H21C 3.1286 no .
C13 H23B 3.1397 no .
C13 H31 3.3693 no .
C14 H1 3.2032 no .
C14 H10 2.8199 no .
C14 H16A 2.6732 no .
C14 H16B 2.7050 no .
C14 H24A 3.4085 no .
C14 H24C 2.7136 no .
C15 H4 3.3707 no .
C15 H13B 2.8098 no .
C15 H13C 3.1326 no .
C15 H20A 2.7786 no .
C15 H20B 2.8014 no .
C15 H23A 2.9951 no .
C15 H23B 2.5670 no .
C16 H1 2.6766 no .
C16 H2 2.5645 no .
C16 H7A 2.7785 no .
C16 H7B 3.3554 no .
C16 H11A 2.8368 no .
C16 H14A 3.3537 no .
C16 H14B 2.6430 no .
C16 H18A 3.2165 no .
C17 H10 2.8669 no .
C17 H11A 3.1912 no .
C17 H11B 2.8149 no .
C17 H13A 3.4067 no .
C17 H13C 2.6485 no .
C17 H31 2.9318 no .
C18 H1 2.7090 no .
C18 H6 2.7426 no .
C18 H8A 2.6912 no .
C18 H8B 3.4369 no .
C18 H9 2.6910 no .
C18 H16A 3.3042 no .
C18 H24A 2.6163 no .
C18 H24B 2.6831 no .
C18 H24C 3.3252 no .
C19 H21A 2.8942 no .
C19 H21B 2.5458 no .
C19 H21C 3.3211 no .
C19 H23A 2.9814 no .
C19 H23B 2.9027 no .
C19 H25B 3.4219 no .
C19 H31 2.7096 no .
C20 H15 3.4038 no .
C20 H21A 2.9919 no .
C20 H21B 3.0735 no .
C20 H23A 3.3832 no .
C20 H25A 3.2237 no .
C20 H25B 2.5206 no .
C20 H31 2.7861 no .
C21 H1A 3.3306 no .
C21 H4 2.8508 no .
C21 H13B 3.0221 no .
C21 H19A 2.6943 no .
C21 H19B 3.3557 no .
C21 H20A 3.3891 no .
C21 H20B 2.7694 no .
C21 H31 2.7742 no .
C22 H19A 2.6833 no .
C22 H19B 2.6595 no .
C23 H5 2.6506 no .
C23 H13B 3.5910 no .
C23 H13C 2.7236 no .
C23 H15 2.7120 no .
C23 H19B 2.5914 no .
C23 H20A 3.3067 no .
C24 H1 3.3714 no .
C24 H8A 3.3498 no .
C24 H8B 2.8246 no .
C24 H9 2.6379 no .
C24 H10 2.8356 no .
C24 H14A 2.7601 no .
C24 H18A 2.5995 no .
C24 H18B 2.6673 no .
C30 H1 3.2459 no .
C30 H1A 2.9572 no .
C30 H8A 3.3710 no .
C30 H8B 2.7501 no .
C30 H10 2.8052 no .
C30 H15 2.8698 no .
C30 H17A 3.2645 no .
C30 H17B 2.7946 no .
C30 H21A 3.2339 no .
C30 H21C 3.0815 no .
C30 H23A 3.2119 no .
C30 H23B 2.9586 no .
C31 H1A 3.2255 no .
C31 H4 2.9692 no .
C31 H5 2.5011 no .
C31 H13A 3.3757 no .
C31 H13B 2.7828 no .
C31 H13C 2.6676 no .
C31 H17A 3.2135 no .
C31 H17B 3.0763 no .
C31 H19A 3.3716 no .
C31 H19B 2.6954 no .
C31 H20A 2.8107 no .
C31 H20B 3.4947 no .
C31 H21A 2.6383 no .
C31 H21B 3.3696 no .
C31 H21C 2.8994 no .
H1 H1A 3.3851 no .
H1 H4 3.5997 no .
H1 H5 2.3467 no .
H1 H7A 2.2047 no .
H1 H8A 2.3474 no .
H1 H8B 2.8360 no .
H1 H9 3.5633 no .
H1 H10 2.8507 no .
H1 H11A 2.5954 no .
H1 H16A 2.1771 no .
H1 H16B 3.5778 no .
H1 H18B 2.9917 no .
H1A H4 2.0449 no .
H1A H5 3.3245 no .
H1A H8A 2.9695 no .
H1A H21A 2.5586 no .
H1A H21C 3.4194 no .
H1A H31 2.7311 no .
H2 H6 2.2052 no .
H2 H7A 3.3173 no .
H2 H7B 3.3661 no .
H2 H16A 2.7448 no .
H2 H16B 2.4959 no .
H4 H5 3.5541 no .
H4 H8A 2.3772 no .
H4 H8B 2.3372 no .
H4 H13A 2.8236 no .
H4 H13B 2.4406 no .
H4 H13C 3.5229 no .
H4 H21A 2.6401 no .
H4 H21C 2.3791 no .
H4 H31 3.1356 no .
H5 H10 2.8369 no .
H5 H11A 2.4124 no .
H5 H11B 3.0645 no .
H5 H16A 3.5531 no .
H5 H17A 2.2589 no .
H5 H17B 2.8351 no .
H5 H23A 2.9443 no .
H5 H23B 3.5478 no .
H5 H31 2.3512 no .
H6 H7A 2.8477 no .
H6 H7B 2.3133 no .
H6 H9 2.6775 no .
H6 H16A 2.8464 no .
H6 H16B 2.3083 no .
H6 H18A 2.5886 no .
H7A H8A 2.7743 no .
H7A H16A 2.6909 no .
H7A H18A 2.8409 no .
H7A H18B 2.3357 no .
H7B H18A 2.3289 no .
H7B H18B 2.3473 no .
H8A H13A 3.5545 no .
H8A H18A 3.5708 no .
H8A H18B 2.1250 no .
H8A H24B 2.9256 no .
H8B H10 2.5817 no .
H8B H13A 2.1290 no .
H8B H13B 3.0712 no .
H8B H13C 3.5826 no .
H8B H18B 3.0004 no .
H8B H24B 2.2684 no .
H8B H24C 3.0551 no .
H9 H14A 2.2993 no .
H9 H14B 2.3727 no .
H9 H16A 2.8446 no .
H9 H16B 2.3183 no .
H9 H18A 2.5200 no .
H9 H18B 3.5809 no .
H9 H24A 2.4617 no .
H9 H24B 3.5390 no .
H9 H24C 2.8766 no .
H10 H11A 2.8606 no .
H10 H11B 2.3262 no .
H10 H13A 2.3205 no .
H10 H13C 3.0337 no .
H10 H14A 2.7214 no .
H10 H17A 3.3478 no .
H10 H17B 2.6911 no .
H10 H24B 3.0460 no .
H10 H24C 2.2998 no .
H11A H14A 2.8487 no .
H11A H14B 2.3199 no .
H11A H16A 2.2319 no .
H11A H16B 3.1253 no .
H11A H17A 2.8457 no .
H11B H14A 2.3216 no .
H11B H14B 2.3863 no .
H11B H17A 2.5336 no .
H11B H17B 2.8060 no .
H13A H17B 3.1434 no .
H13B H15 2.3880 no .
H13B H21A 3.5352 no .
H13B H21C 2.4138 no .
H13B H23B 3.5382 no .
H13C H15 2.6233 no .
H13C H17B 2.2779 no .
H13C H23B 2.5440 no .
H13C H31 3.5999 no .
H14A H16A 3.5980 no .
H14A H16B 3.5446 no .
H14A H24A 3.0309 no .
H14A H24C 2.1806 no .
H14B H16A 2.8486 no .
H14B H16B 2.4612 no .
H15 H19A 2.3154 no .
H15 H19B 2.3365 no .
H15 H21A 2.8216 no .
H15 H21B 2.4637 no .
H15 H21C 2.2368 no .
H15 H23A 3.3330 no .
H15 H23B 2.4015 no .
H15 H31 2.8452 no .
H17A H23A 2.2383 no .
H17A H23B 2.6924 no .
H17A H31 3.4339 no .
H17B H23A 2.7882 no .
H17B H23B 2.2404 no .
H18A H24A 2.3613 no .
H18A H24B 2.9009 no .
H18A H24C 3.4835 no .
H18B H24A 2.9028 no .
H18B H24B 2.5047 no .
H18B H24C 3.5666 no .
H19A H20A 2.8474 no .
H19A H20B 2.3577 no .
H19A H21A 3.2342 no .
H19A H21B 2.3767 no .
H19A H21C 3.4445 no .
H19A H23B 3.5827 no .
H19B H20A 2.3764 no .
H19B H20B 2.8473 no .
H19B H21B 3.4653 no .
H19B H23A 2.4561 no .
H19B H23B 2.3453 no .
H19B H25B 3.1504 no .
H19B H31 2.9609 no .
H20A H21A 3.1144 no .
H20A H23A 2.8613 no .
H20A H25A 3.3432 no .
H20A H25B 2.2440 no .
H20A H31 2.2241 no .
H20B H21A 2.5213 no .
H20B H21B 2.6256 no .
H20B H25B 3.3062 no .
H20B H31 3.0738 no .
H21A H31 2.5079 no .
H21B H31 3.5419 no .
H21C H31 3.2771 no .
H23A H25B 3.4864 no .
H23A H31 2.2304 no .
H23B H31 2.8235 no .
O1 H2 3.0234 no 3_655
O1 H6 3.4323 no 3_655
O1 H7B 3.1632 no 3_655
O1 H25A 2.0890 no 3_745
O1 H25B 3.4993 no 3_745
O2 H1A 1.9569 no 3_645
O2 H4 3.0898 no 3_645
O2 H19A 3.5650 no 1_545
O2 H20A 3.4729 no 3_745
O2 H21A 2.7531 no 3_645
O2 H23A 3.5609 no 3_745
O2 H25B 2.6881 no 3_745
O29 H2 1.8284 no 1_565
O29 H5 2.9158 no 3_755
O29 H6 3.4089 no 1_565
O29 H16B 2.9370 no 1_565
O29 H31 3.1747 no 3_755
N3 H9 2.7782 no 2_466
N3 H14B 3.5122 no 1_465
N3 H15 2.7867 no 2_476
N3 H19A 3.5140 no 2_476
N3 H24A 2.8773 no 1_565
N3 H27A 2.9991 no 2_476
N3 H27B 3.3653 no 2_576
N25 H1 2.7899 no 3_755
N25 H1A 3.3847 no 3_755
N25 H5 3.0786 no 3_755
N25 H7A 3.0719 no 3_755
N25 H16A 2.9082 no 3_755
N25 H21A 3.3123 no 1_655
N25 H21B 3.0529 no 1_655
C1 H25A 3.3721 no 3_745
C4 H17A 3.1726 no 1_455
C4 H25A 3.3035 no 3_745
C5 H25A 3.5970 no 3_745
C6 H1A 2.7625 no 3_645
C6 H19A 3.1002 no 1_545
C6 H21A 3.5489 no 3_645
C6 H25B 3.2423 no 3_745
C7 H1A 3.0864 no 3_645
C7 H20B 3.1972 no 3_645
C7 H21A 3.1397 no 3_645
C7 H25B 3.3515 no 3_745
C8 H17A 2.8331 no 1_455
C11 H8A 3.5170 no 1_655
C11 H13A 3.5723 no 2_566
C11 H18B 3.0419 no 1_655
C11 H24B 3.3707 no 1_655
C13 H11B 3.1129 no 2_466
C13 H14A 3.5747 no 2_466
C13 H24B 3.3100 no 2_566
C14 H18B 3.4361 no 1_655
C14 H27C 3.5213 no 2_566
C16 H19A 3.1984 no 1_545
C16 H25B 3.2983 no 3_745
C17 H4 3.3459 no 1_655
C17 H8A 3.5637 no 1_655
C17 H8B 3.3421 no 1_655
C17 H24C 3.3938 no 2_566
C18 H11A 3.3857 no 1_455
C18 H14B 3.3999 no 1_455
C19 H6 3.3018 no 1_565
C19 H16B 3.4466 no 1_565
C19 H27B 3.2790 no 1_655
C20 H2 3.4199 no 1_565
C20 H7A 3.4867 no 3_655
C20 H7B 3.4425 no 3_655
C21 H7A 3.4738 no 3_655
C21 H25B 3.0866 no 1_455
C21 H27A 3.2996 no .
C22 H2 2.8727 no 1_565
C22 H5 3.1818 no 3_755
C22 H16A 3.5174 no 3_755
C22 H16B 3.5934 no 1_565
C23 H4 3.3916 no 1_655
C23 H21C 3.5904 no 1_655
C23 H24C 3.4589 no 2_566
C23 H27C 3.5540 no 1_655
C24 H11B 3.5152 no 1_455
C24 H13C 3.0549 no 2_466
C24 H17B 3.2295 no 2_466
C24 H23B 3.2735 no 2_466
C24 H27C 3.4302 no 2_566
C26 H9 3.0257 no 2_466
C26 H14A 3.3900 no 2_466
C26 H14B 3.3420 no 1_465
C26 H18A 3.4975 no 1_565
C26 H24A 3.0280 no 1_565
C26 H24A 3.5487 no 2_466
C26 H27A 3.5778 no 2_476
C27 H14A 3.3449 no 2_466
C27 H18A 3.2929 no 1_565
C27 H19B 3.1926 no 1_455
C27 H21C 3.3668 no .
C27 H23B 3.4693 no 1_455
H1 N25 2.7899 no 3_745
H1 H25A 2.4725 no 3_745
H1 H25B 2.8785 no 3_745
H1A O2 1.9569 no 3_655
H1A N25 3.3847 no 3_745
H1A C6 2.7625 no 3_655
H1A C7 3.0864 no 3_655
H1A H2 2.3041 no 3_655
H1A H6 2.7986 no 3_655
H1A H7A 3.3841 no 3_655
H1A H7B 2.6206 no 3_655
H1A H25A 2.5214 no 3_745
H2 O1 3.0234 no 3_645
H2 O29 1.8284 no 1_545
H2 C20 3.4199 no 1_545
H2 C22 2.8727 no 1_545
H2 H1A 2.3041 no 3_645
H2 H4 3.2053 no 3_645
H2 H19A 3.1475 no 1_545
H2 H20A 3.3252 no 3_745
H2 H20B 3.1793 no 1_545
H2 H21A 3.4196 no 3_645
H2 H23A 3.3904 no 3_745
H2 H25B 3.1091 no 3_745
H4 O2 3.0898 no 3_655
H4 C17 3.3459 no 1_455
H4 C23 3.3916 no 1_455
H4 H2 3.2053 no 3_655
H4 H17A 2.5826 no 1_455
H4 H23A 2.6936 no 1_455
H5 O29 2.9158 no 3_745
H5 N25 3.0786 no 3_745
H5 C22 3.1818 no 3_745
H5 H25A 2.7514 no 3_745
H6 O1 3.4323 no 3_645
H6 O29 3.4089 no 1_545
H6 C19 3.3018 no 1_545
H6 H1A 2.7986 no 3_645
H6 H19A 2.4095 no 1_545
H6 H20B 3.4368 no 1_545
H6 H21B 2.7424 no 1_545
H6 H27A 3.5583 no 1_545
H7A N25 3.0719 no 3_745
H7A C20 3.4867 no 3_645
H7A C21 3.4738 no 3_645
H7A H1A 3.3841 no 3_645
H7A H20A 3.5258 no 3_645
H7A H20B 2.6205 no 3_645
H7A H21A 2.6541 no 3_645
H7A H21B 3.4795 no 3_645
H7A H25A 2.9020 no 3_745
H7A H25B 2.6363 no 3_745
H7B O1 3.1632 no 3_645
H7B C20 3.4425 no 3_645
H7B H1A 2.6206 no 3_645
H7B H20A 3.0355 no 3_645
H7B H20B 2.9154 no 3_645
H7B H21A 2.9184 no 3_645
H7B H25A 3.5508 no 1_445
H7B H31 3.2633 no 3_645
H8A C11 3.5170 no 1_455
H8A C17 3.5637 no 1_455
H8A H11A 2.9041 no 1_455
H8A H11B 3.1996 no 1_455
H8A H17A 2.6148 no 1_455
H8A H20B 3.3482 no 3_645
H8B C17 3.3421 no 1_455
H8B H11A 3.5505 no 1_455
H8B H11B 3.0724 no 1_455
H8B H17A 2.4156 no 1_455
H8B H17B 3.5317 no 1_455
H8B H17B 3.4770 no 2_466
H9 N3 2.7782 no 2_566
H9 C26 3.0257 no 2_566
H9 H19A 3.3148 no 1_545
H9 H27A 3.3435 no 1_545
H9 H27C 3.4700 no 2_566
H10 H13A 3.2754 no 2_566
H10 H17B 3.0834 no 2_466
H11A C18 3.3857 no 1_655
H11A H8A 2.9041 no 1_655
H11A H8B 3.5505 no 1_655
H11A H18B 2.4295 no 1_655
H11A H24B 3.4385 no 1_655
H11B C13 3.1129 no 2_566
H11B C24 3.5152 no 1_655
H11B H8A 3.1996 no 1_655
H11B H8B 3.0724 no 1_655
H11B H13A 2.7756 no 2_566
H11B H13B 3.1937 no 2_566
H11B H13C 2.8590 no 2_566
H11B H18B 2.9770 no 1_655
H11B H24B 2.6195 no 1_655
H13A C11 3.5723 no 2_466
H13A H10 3.2754 no 2_466
H13A H11B 2.7756 no 2_466
H13A H17A 3.5687 no 1_455
H13A H17B 2.9617 no 2_466
H13A H24B 3.5247 no 2_566
H13B H11B 3.1937 no 2_466
H13B H14A 2.9873 no 2_466
H13B H27C 3.4133 no .
H13C C24 3.0549 no 2_566
H13C H11B 2.8590 no 2_466
H13C H14A 3.5794 no 2_466
H13C H24A 3.1942 no 2_566
H13C H24B 2.4072 no 2_566
H13C H24C 3.1117 no 2_566
H14A C13 3.5747 no 2_566
H14A C26 3.3900 no 2_566
H14A C27 3.3449 no 2_566
H14A H13B 2.9873 no 2_566
H14A H13C 3.5794 no 2_566
H14A H27C 2.6498 no 2_566
H14B N3 3.5122 no 1_645
H14B C18 3.3999 no 1_655
H14B C26 3.3420 no 1_645
H14B H18A 2.9998 no 1_655
H14B H18B 2.8786 no 1_655
H14B H24A 3.4180 no 1_655
H14B H24B 3.3339 no 1_655
H14B H27B 3.1450 no 1_645
H15 N3 2.7867 no 2_576
H15 H27A 3.2473 no .
H16A N25 2.9082 no 3_745
H16A C22 3.5174 no 3_745
H16A H18B 3.5168 no 1_655
H16A H20A 3.2020 no 3_745
H16A H25A 3.2384 no 3_745
H16A H25B 2.5528 no 3_745
H16B O29 2.9370 no 1_545
H16B C19 3.4466 no 1_545
H16B C22 3.5934 no 1_545
H16B H19A 2.5936 no 1_545
H16B H19B 3.5555 no 1_545
H16B H27B 3.3697 no 1_645
H17A C4 3.1726 no 1_655
H17A C8 2.8331 no 1_655
H17A H4 2.5826 no 1_655
H17A H8A 2.6148 no 1_655
H17A H8B 2.4156 no 1_655
H17A H13A 3.5687 no 1_655
H17B C24 3.2295 no 2_566
H17B H8B 3.5317 no 1_655
H17B H8B 3.4770 no 2_566
H17B H10 3.0834 no 2_566
H17B H13A 2.9617 no 2_566
H17B H24B 2.9370 no 2_566
H17B H24C 2.6539 no 2_566
H18A C26 3.4975 no 1_545
H18A C27 3.2929 no 1_545
H18A H14B 2.9998 no 1_455
H18A H27A 2.8680 no 1_545
H18A H27B 3.1137 no 1_545
H18B C11 3.0419 no 1_455
H18B C14 3.4361 no 1_455
H18B H11A 2.4295 no 1_455
H18B H11B 2.9770 no 1_455
H18B H14B 2.8786 no 1_455
H18B H16A 3.5168 no 1_455
H18B H20B 3.5519 no 3_645
H19A O2 3.5650 no 1_565
H19A N3 3.5140 no 2_576
H19A C6 3.1002 no 1_565
H19A C16 3.1984 no 1_565
H19A H2 3.1475 no 1_565
H19A H6 2.4095 no 1_565
H19A H9 3.3148 no 1_565
H19A H16B 2.5936 no 1_565
H19A H27B 3.1810 no 1_655
H19B C27 3.1926 no 1_655
H19B H16B 3.5555 no 1_565
H19B H21C 3.5572 no 1_655
H19B H27A 3.5908 no 1_655
H19B H27B 2.5066 no 1_655
H19B H27C 3.0882 no 1_655
H20A O2 3.4729 no 3_755
H20A H2 3.3252 no 3_755
H20A H7A 3.5258 no 3_655
H20A H7B 3.0355 no 3_655
H20A H16A 3.2020 no 3_755
H20B C7 3.1972 no 3_655
H20B H2 3.1793 no 1_565
H20B H6 3.4368 no 1_565
H20B H7A 2.6205 no 3_655
H20B H7B 2.9154 no 3_655
H20B H8A 3.3482 no 3_655
H20B H18B 3.5519 no 3_655
H21A O2 2.7531 no 3_655
H21A N25 3.3123 no 1_455
H21A C6 3.5489 no 3_655
H21A C7 3.1397 no 3_655
H21A H2 3.4196 no 3_655
H21A H7A 2.6541 no 3_655
H21A H7B 2.9184 no 3_655
H21A H25A 3.4081 no 1_455
H21A H25B 2.7118 no 1_455
H21B N25 3.0529 no 1_455
H21B H6 2.7424 no 1_565
H21B H7A 3.4795 no 3_655
H21B H25A 2.9750 no 1_455
H21B H25B 2.8316 no 1_455
H21B H27A 2.9318 no .
H21C C23 3.5904 no 1_455
H21C C27 3.3668 no .
H21C H19B 3.5572 no 1_455
H21C H23A 2.8152 no 1_455
H21C H23B 3.5314 no 1_455
H21C H25B 3.2200 no 1_455
H21C H27A 2.9359 no .
H21C H27C 3.0575 no .
H23A O2 3.5609 no 3_755
H23A H2 3.3904 no 3_755
H23A H4 2.6936 no 1_655
H23A H21C 2.8152 no 1_655
H23A H27C 3.5353 no 1_655
H23B C24 3.2735 no 2_566
H23B C27 3.4693 no 1_655
H23B H21C 3.5314 no 1_655
H23B H24A 3.2198 no 2_566
H23B H24B 3.3666 no 2_566
H23B H24C 2.7257 no 2_566
H23B H27B 3.3539 no 1_655
H23B H27C 2.7282 no 1_655
H24A N3 2.8773 no 1_545
H24A C26 3.0280 no 1_545
H24A C26 3.5487 no 2_566
H24A H13C 3.1942 no 2_466
H24A H14B 3.4180 no 1_455
H24A H23B 3.2198 no 2_466
H24A H27A 3.4854 no 1_545
H24A H27C 3.0559 no 2_566
H24B C11 3.3707 no 1_455
H24B C13 3.3100 no 2_466
H24B H11A 3.4385 no 1_455
H24B H11B 2.6195 no 1_455
H24B H13A 3.5247 no 2_466
H24B H13C 2.4072 no 2_466
H24B H14B 3.3339 no 1_455
H24B H17B 2.9370 no 2_466
H24B H23B 3.3666 no 2_466
H24C C17 3.3938 no 2_466
H24C C23 3.4589 no 2_466
H24C H13C 3.1117 no 2_466
H24C H17B 2.6539 no 2_466
H24C H23B 2.7257 no 2_466
H24C H27C 2.9172 no 2_566
H25A O1 2.0890 no 3_755
H25A C1 3.3721 no 3_755
H25A C4 3.3035 no 3_755
H25A C5 3.5970 no 3_755
H25A H1 2.4725 no 3_755
H25A H1A 2.5214 no 3_755
H25A H5 2.7514 no 3_755
H25A H7A 2.9020 no 3_755
H25A H7B 3.5508 no 1_665
H25A H16A 3.2384 no 3_755
H25A H21A 3.4081 no 1_655
H25A H21B 2.9750 no 1_655
H25A H31 3.5150 no 3_755
H25B O1 3.4993 no 3_755
H25B O2 2.6881 no 3_755
H25B C6 3.2423 no 3_755
H25B C7 3.3515 no 3_755
H25B C16 3.2983 no 3_755
H25B C21 3.0866 no 1_655
H25B H1 2.8785 no 3_755
H25B H2 3.1091 no 3_755
H25B H7A 2.6363 no 3_755
H25B H16A 2.5528 no 3_755
H25B H21A 2.7118 no 1_655
H25B H21B 2.8316 no 1_655
H25B H21C 3.2200 no 1_655
H27A N3 2.9991 no 2_576
H27A C21 3.2996 no .
H27A C26 3.5778 no 2_576
H27A H6 3.5583 no 1_565
H27A H9 3.3435 no 1_565
H27A H15 3.2473 no .
H27A H18A 2.8680 no 1_565
H27A H19B 3.5908 no 1_455
H27A H21B 2.9318 no .
H27A H21C 2.9359 no .
H27A H24A 3.4854 no 1_565
H27B N3 3.3653 no 2_476
H27B C19 3.2790 no 1_455
H27B H14B 3.1450 no 1_465
H27B H16B 3.3697 no 1_465
H27B H18A 3.1137 no 1_565
H27B H19A 3.1810 no 1_455
H27B H19B 2.5066 no 1_455
H27B H23B 3.3539 no 1_455
H27C C14 3.5213 no 2_466
H27C C23 3.5540 no 1_455
H27C C24 3.4302 no 2_466
H27C H9 3.4700 no 2_466
H27C H13B 3.4133 no .
H27C H14A 2.6498 no 2_466
H27C H19B 3.0882 no 1_455
H27C H21C 3.0575 no .
H27C H23A 3.5353 no 1_455
H27C H23B 2.7282 no 1_455
H27C H24A 3.0559 no 2_466
H27C H24C 2.9172 no 2_466
H31 O29 3.1747 no 3_745
H31 H7B 3.2633 no 3_655
H31 H25A 3.5150 no 3_745

loop_
_geom_hbond_atom_site_label_D
_geom_hbond_atom_site_label_H
_geom_hbond_atom_site_label_A
_geom_hbond_site_symmetry_A
_geom_hbond_distance_DA
_geom_hbond_distance_DH
_geom_hbond_distance_HA
_geom_hbond_angle_DHA
_geom_hbond_publ_flag
O1 H1A O2 3_655 2.769(2) 0.830 1.957 165.7 no
O2 H2 O29 1_545 2.658(3) 0.830 1.828 177.6 no
N25 H25A O1 3_755 2.942(3) 0.870 2.089 166.6 no

loop_
_geom_torsion_atom_site_label_1
_geom_torsion_atom_site_label_2
_geom_torsion_atom_site_label_3
_geom_torsion_atom_site_label_4
_geom_torsion
_geom_torsion_publ_flag
C8 C1 C10 C5 -55.03(18) no
C8 C1 C10 C11 -176.22(13) no
C10 C1 C8 C4 57.08(18) no
C8 C1 C12 C9 176.13(13) no
C8 C1 C12 C18 57.20(19) no
C8 C1 C12 C24 -62.55(19) no
C12 C1 C8 C4 -173.70(13) no
C10 C1 C12 C9 -56.12(18) no
C10 C1 C12 C18 -175.04(14) no
C10 C1 C12 C24 65.20(19) no
C12 C1 C10 C5 174.95(13) no
C12 C1 C10 C11 53.76(19) no
O1 C4 C8 C1 65.41(18) no
O1 C4 C30 C5 -66.99(16) no
O1 C4 C30 C13 170.72(12) no
O1 C4 C30 C31 44.41(19) no
C8 C4 C30 C5 53.14(18) no
C8 C4 C30 C13 -69.15(17) no
C8 C4 C30 C31 164.54(13) no
C30 C4 C8 C1 -56.47(18) no
C10 C5 C17 C23 -166.46(14) no
C17 C5 C10 C1 -177.56(15) no
C17 C5 C10 C11 -55.9(2) no
C10 C5 C30 C4 -56.86(19) no
C10 C5 C30 C13 63.03(19) no
C10 C5 C30 C31 179.88(13) no
C30 C5 C10 C1 57.84(19) no
C30 C5 C10 C11 179.47(13) no
C17 C5 C30 C4 171.18(13) no
C17 C5 C30 C13 -68.93(17) no
C17 C5 C30 C31 47.91(16) no
C30 C5 C17 C23 -36.43(17) no
O2 C6 C7 C18 -174.14(13) no
O2 C6 C16 C9 171.48(13) no
C7 C6 C16 C9 51.0(2) no
C16 C6 C7 C18 -52.2(2) no
C6 C7 C18 C12 57.4(2) no
C12 C9 C14 C11 -56.0(2) no
C14 C9 C12 C1 56.57(18) no
C14 C9 C12 C18 178.09(14) no
C14 C9 C12 C24 -65.41(19) no
C12 C9 C16 C6 -52.32(19) no
C16 C9 C12 C1 -68.36(18) no
C16 C9 C12 C18 53.16(18) no
C16 C9 C12 C24 169.66(14) no
C14 C9 C16 C6 -177.82(14) no
C16 C9 C14 C11 69.70(19) no
C1 C10 C11 C14 -51.0(2) no
C5 C10 C11 C14 -170.85(14) no
C10 C11 C14 C9 52.8(2) no
C1 C12 C18 C7 62.2(2) no
C9 C12 C18 C7 -57.09(19) no
C24 C12 C18 C7 -175.60(14) no
C21 C15 C19 C20 -61.8(2) no
C19 C15 C31 C23 56.79(19) no
C19 C15 C31 C30 177.08(14) no
C31 C15 C19 C20 65.0(2) no
C21 C15 C31 C23 -178.12(14) no
C21 C15 C31 C30 -57.8(2) no
C5 C17 C23 C31 10.5(2) no
C15 C19 C20 C22 -178.34(15) no
C19 C20 C22 O29 -76.5(3) no
C19 C20 C22 N25 102.4(2) no
C17 C23 C31 C15 148.59(15) no
C17 C23 C31 C30 18.90(19) no
C4 C30 C31 C15 79.80(19) no
C4 C30 C31 C23 -156.05(14) no
C5 C30 C31 C15 -164.08(14) no
C5 C30 C31 C23 -39.93(15) no
C13 C30 C31 C15 -45.7(2) no
C13 C30 C31 C23 78.50(17) no
